data_2017889
loop_
_publ_author_name
'Smith, Graham'
'Wermuth, Urs D.'

_publ_section_title
;
 Anhydrous 1:1 proton-transfer compounds of isonipecotamide with picric
 acid and 3,5-dinitrosalicylic acid: 4-carbamoylpiperidinium
 2,4,6-trinitrophenolate and two polymorphs of 4-carbamoylpiperidinium
 2-carboxy-4,6-dinitrophenolate
;
_journal_coeditor_code FG3206
_journal_issue 12
_journal_name_full 'Acta Crystallographica Section C'
_journal_page_first o609
_journal_page_last o613
_journal_paper_doi 10.1107/S010827011004672X
_journal_volume 66
_journal_year 2010
_chemical_formula_iupac 'C6 H13 N2 O +, C7 H3 N2 O7 -'
_chemical_formula_moiety 'C7 H3 N2 O7, C6 H13 N2 O'
_chemical_formula_sum 'C13 H16 N4 O8'
_chemical_formula_weight 356.30
_chemical_melting_point 475
_chemical_name_common 'isonipecotamide 3,5-dinitrosalicylate: polymorph 2'
_chemical_name_systematic
;
4-carbamoylpiperidinium 2-carboxy-4,6-dinitrophenolate
;
_space_group_IT_number 2
_symmetry_cell_setting triclinic
_symmetry_space_group_name_Hall '-P 1'
_symmetry_space_group_name_H-M 'P -1'
_atom_sites_solution_hydrogens geom
_atom_sites_solution_primary direct
_atom_sites_solution_secondary difmap
_audit_creation_method SHELXL97
_cell_angle_alpha 98.644(4)
_cell_angle_beta 96.905(5)
_cell_angle_gamma 100.753(5)
_cell_formula_units_Z 4
_cell_length_a 6.4628(4)
_cell_length_b 10.2375(5)
_cell_length_c 23.8964(12)
_cell_measurement_reflns_used 6525
_cell_measurement_temperature 200(2)
_cell_measurement_theta_max 26.32
_cell_measurement_theta_min 3.23
_cell_volume 1517.65(15)
_computing_cell_refinement '<i>CrysAlis PRO</i> (Oxford Diffraction, 2009)'
_computing_data_collection '<i>CrysAlis PRO</i> (Oxford Diffraction, 2009)'
_computing_data_reduction '<i>CrysAlis PRO</i> (Oxford Diffraction, 2009)'
_computing_molecular_graphics '<i>PLATON</i> (Spek, 2009)'
_computing_publication_material '<i>PLATON</i> (Spek, 2009)'
_computing_structure_refinement
;
<i>SHELXL97</i> (Sheldrick, 2008) within <i>WinGX</i>
(Farrugia, 1999)
;
_computing_structure_solution '<i>SIR92</i> (Altomare <i>et al.</i>, 1994)'
_diffrn_ambient_temperature 200(2)
_diffrn_detector_area_resol_mean 16.0774
_diffrn_measured_fraction_theta_full 0.998
_diffrn_measured_fraction_theta_max 0.998
_diffrn_measurement_device_type 'Oxford Diffraction Gemini S Ultra CCD-detector diffractometer'
_diffrn_measurement_method '\w scans'
_diffrn_radiation_monochromator graphite
_diffrn_radiation_source 'Enhance (Mo) X-ray source'
_diffrn_radiation_type MoK\a
_diffrn_radiation_wavelength 0.71073
_diffrn_reflns_av_R_equivalents 0.0263
_diffrn_reflns_av_sigmaI/netI 0.0331
_diffrn_reflns_limit_h_max 7
_diffrn_reflns_limit_h_min -7
_diffrn_reflns_limit_k_max 12
_diffrn_reflns_limit_k_min -12
_diffrn_reflns_limit_l_max 29
_diffrn_reflns_limit_l_min -29
_diffrn_reflns_number 19052
_diffrn_reflns_theta_full 26.00
_diffrn_reflns_theta_max 26.00
_diffrn_reflns_theta_min 3.23
_diffrn_standards_number 0
_exptl_absorpt_coefficient_mu 0.131
_exptl_absorpt_correction_T_max 0.98
_exptl_absorpt_correction_T_min 0.96
_exptl_absorpt_correction_type multi-scan
_exptl_absorpt_process_details '(<i>CrysAlis PRO</i>; Oxford Diffraction, 2009)'
_exptl_crystal_colour yellow
_exptl_crystal_density_diffrn 1.559
_exptl_crystal_density_method 'not measured'
_exptl_crystal_description plate
_exptl_crystal_F_000 744
_exptl_crystal_size_max 0.40
_exptl_crystal_size_mid 0.30
_exptl_crystal_size_min 0.18
_refine_diff_density_max 0.230
_refine_diff_density_min -0.230
_refine_ls_extinction_method none
_refine_ls_goodness_of_fit_ref 0.819
_refine_ls_hydrogen_treatment mixed
_refine_ls_matrix_type full
_refine_ls_number_parameters 475
_refine_ls_number_reflns 5940
_refine_ls_number_restraints 0
_refine_ls_restrained_S_all 0.819
_refine_ls_R_factor_all 0.0598
_refine_ls_R_factor_gt 0.0387
_refine_ls_shift/su_max 0.001
_refine_ls_shift/su_mean 0.000
_refine_ls_structure_factor_coef Fsqd
_refine_ls_weighting_details 'calc w=1/[\s^2^(Fo^2^)+(0.0513P)^2^+0.9420P] where P=(Fo^2^+2Fc^2^)/3'
_refine_ls_weighting_scheme calc
_refine_ls_wR_factor_gt 0.0875
_refine_ls_wR_factor_ref 0.0948
_reflns_number_gt 4477
_reflns_number_total 5940
_reflns_threshold_expression I>2\s(I)
_cod_data_source_file fg3206.cif
_cod_data_source_block III
_cod_database_code 2017889
_cod_database_fobs_code 2017889

loop_
_symmetry_equiv_pos_as_xyz
'x, y, z'
'-x, -y, -z'

loop_
_atom_site_aniso_label
_atom_site_aniso_U_11
_atom_site_aniso_U_22
_atom_site_aniso_U_33
_atom_site_aniso_U_12
_atom_site_aniso_U_13
_atom_site_aniso_U_23
O41A 0.0525(9) 0.0241(7) 0.0370(8) -0.0035(6) 0.0072(6) 0.0057(6)
N1A 0.0369(9) 0.0298(9) 0.0194(8) -0.0044(7) 0.0028(6) 0.0048(7)
N41A 0.0425(10) 0.0328(10) 0.0202(8) 0.0018(8) 0.0045(7) 0.0056(7)
C2A 0.0342(10) 0.0344(10) 0.0258(9) 0.0074(8) 0.0031(8) 0.0074(8)
C3A 0.0247(9) 0.0328(10) 0.0221(9) 0.0023(7) 0.0034(7) 0.0046(7)
C4A 0.0257(9) 0.0206(8) 0.0177(8) -0.0002(7) 0.0022(6) 0.0006(7)
C5A 0.0363(10) 0.0311(10) 0.0263(9) 0.0091(8) 0.0081(8) 0.0034(8)
C6A 0.0337(10) 0.0413(11) 0.0257(9) 0.0052(8) 0.0103(8) 0.0046(8)
C41A 0.0243(9) 0.0247(9) 0.0237(9) 0.0022(7) 0.0010(7) 0.0036(7)
O41B 0.0317(7) 0.0352(7) 0.0434(8) -0.0082(6) 0.0022(6) 0.0111(6)
N1B 0.0475(10) 0.0366(10) 0.0215(8) -0.0117(8) -0.0017(7) 0.0075(7)
N41B 0.0339(9) 0.0302(9) 0.0253(8) -0.0020(7) -0.0024(7) 0.0029(7)
C2B 0.0301(10) 0.0386(11) 0.0306(10) 0.0001(8) -0.0015(8) 0.0085(8)
C3B 0.0293(9) 0.0266(9) 0.0272(9) 0.0038(7) 0.0014(7) 0.0059(7)
C4B 0.0251(9) 0.0198(8) 0.0218(8) 0.0013(7) 0.0039(7) 0.0058(7)
C5B 0.0324(10) 0.0329(10) 0.0299(10) 0.0053(8) 0.0110(8) 0.0068(8)
C6B 0.0526(13) 0.0319(10) 0.0303(10) 0.0032(9) 0.0170(9) 0.0004(8)
C41B 0.0259(9) 0.0214(8) 0.0302(10) 0.0043(7) 0.0007(7) 0.0085(7)
O2C 0.0387(7) 0.0458(8) 0.0198(6) 0.0046(6) 0.0062(5) 0.0005(6)
O11C 0.0328(8) 0.0577(10) 0.0478(9) -0.0064(7) -0.0050(7) 0.0024(7)
O12C 0.0376(8) 0.0566(10) 0.0425(9) 0.0027(7) 0.0149(7) 0.0143(7)
O31C 0.0596(10) 0.0517(9) 0.0265(8) -0.0039(7) -0.0128(7) -0.0009(7)
O32C 0.0325(8) 0.0397(8) 0.0647(10) -0.0095(6) 0.0050(7) 0.0033(7)
O51C 0.0669(11) 0.0529(9) 0.0361(8) 0.0041(8) 0.0292(8) 0.0061(7)
O52C 0.0700(10) 0.0488(9) 0.0191(7) 0.0191(8) -0.0010(7) -0.0022(6)
N3C 0.0358(9) 0.0238(8) 0.0366(9) 0.0044(7) -0.0036(7) 0.0019(7)
N5C 0.0581(11) 0.0267(8) 0.0219(8) 0.0150(8) 0.0114(8) 0.0044(7)
C1C 0.0270(9) 0.0236(9) 0.0228(9) 0.0079(7) 0.0012(7) 0.0053(7)
C2C 0.0307(9) 0.0213(8) 0.0182(8) 0.0080(7) 0.0017(7) 0.0038(7)
C3C 0.0268(9) 0.0193(8) 0.0229(9) 0.0041(7) -0.0006(7) 0.0024(7)
C4C 0.0289(9) 0.0200(8) 0.0272(9) 0.0061(7) 0.0074(7) 0.0055(7)
C5C 0.0387(10) 0.0219(9) 0.0180(8) 0.0099(7) 0.0062(7) 0.0044(7)
C6C 0.0338(10) 0.0207(8) 0.0211(9) 0.0070(7) -0.0030(7) 0.0015(7)
C11C 0.0243(9) 0.0268(9) 0.0300(10) 0.0054(7) 0.0007(7) 0.0064(8)
O2D 0.0330(7) 0.0273(7) 0.0343(7) 0.0052(5) 0.0024(5) 0.0050(6)
O11D 0.0439(8) 0.0552(9) 0.0261(7) 0.0087(7) 0.0068(6) 0.0175(6)
O12D 0.0438(8) 0.0368(8) 0.0389(8) 0.0057(6) 0.0036(6) 0.0185(6)
O31D 0.0706(10) 0.0332(8) 0.0304(7) 0.0092(7) 0.0054(7) -0.0068(6)
O32D 0.0774(11) 0.0471(9) 0.0194(7) 0.0168(8) 0.0021(7) 0.0088(6)
O51D 0.0891(12) 0.0310(8) 0.0356(8) 0.0160(8) 0.0002(8) 0.0078(7)
O52D 0.0804(11) 0.0389(8) 0.0272(8) 0.0085(8) -0.0055(7) -0.0084(6)
N3D 0.0248(8) 0.0335(9) 0.0204(7) 0.0052(6) 0.0011(6) 0.0000(7)
N5D 0.0385(9) 0.0301(8) 0.0271(8) 0.0041(7) 0.0024(7) 0.0004(7)
C1D 0.0154(8) 0.0323(10) 0.0229(9) 0.0024(7) 0.0030(6) 0.0075(7)
C2D 0.0141(8) 0.0277(9) 0.0263(9) 0.0026(7) 0.0030(6) 0.0048(7)
C3D 0.0187(8) 0.0293(9) 0.0181(8) 0.0037(7) 0.0019(6) 0.0020(7)
C4D 0.0230(9) 0.0301(9) 0.0202(8) 0.0038(7) 0.0031(7) 0.0074(7)
C5D 0.0234(8) 0.0256(9) 0.0221(9) 0.0020(7) 0.0021(7) 0.0007(7)
C6D 0.0196(8) 0.0386(10) 0.0168(8) 0.0036(7) 0.0025(6) 0.0039(7)
C11D 0.0198(9) 0.0431(11) 0.0299(10) 0.0048(8) 0.0055(7) 0.0161(9)

loop_
_atom_site_type_symbol
_atom_site_label
_atom_site_fract_x
_atom_site_fract_y
_atom_site_fract_z
_atom_site_U_iso_or_equiv
_atom_site_thermal_displace_type
_atom_site_calc_flag
_atom_site_refinement_flags
_atom_site_occupancy
O O41A 0.4007(2) 0.55488(13) 0.15540(6) 0.0393(5) Uani . . 1.000
N N1A 0.3377(3) 0.28117(17) 0.30206(6) 0.0303(5) Uani . . 1.000
N N41A 0.3364(3) 0.36629(19) 0.08796(7) 0.0326(5) Uani . . 1.000
C C2A 0.4617(3) 0.22154(19) 0.25964(7) 0.0313(6) Uani . . 1.000
C C3A 0.5066(3) 0.31061(18) 0.21499(7) 0.0271(5) Uani . . 1.000
C C4A 0.3010(3) 0.34102(16) 0.18570(7) 0.0224(5) Uani . . 1.000
C C5A 0.1867(3) 0.40601(19) 0.23145(7) 0.0309(6) Uani . . 1.000
C C6A 0.1381(3) 0.3132(2) 0.27419(8) 0.0336(6) Uani . . 1.000
C C41A 0.3492(3) 0.43050(17) 0.14166(7) 0.0249(5) Uani . . 1.000
O O41B 0.2595(2) 0.04969(13) 0.34894(6) 0.0386(4) Uani . . 1.000
N N1B -0.2843(3) -0.21807(18) 0.19773(7) 0.0383(5) Uani . . 1.000
N N41B 0.0602(3) -0.02188(17) 0.41370(7) 0.0318(5) Uani . . 1.000
C C2B -0.3944(3) -0.1694(2) 0.24597(8) 0.0343(6) Uani . . 1.000
C C3B -0.2408(3) -0.06578(17) 0.29159(7) 0.0281(5) Uani . . 1.000
C C4B -0.0528(3) -0.12542(16) 0.31373(7) 0.0224(5) Uani . . 1.000
C C5B 0.0566(3) -0.17283(19) 0.26336(8) 0.0313(6) Uani . . 1.000
C C6B -0.0969(3) -0.2745(2) 0.21742(8) 0.0387(6) Uani . . 1.000
C C41B 0.1025(3) -0.02486(17) 0.36037(7) 0.0258(5) Uani . . 1.000
O O2C 0.7910(2) 0.36537(14) 0.64334(5) 0.0357(4) Uani . . 1.000
O O11C 0.3216(2) 0.12946(16) 0.52181(6) 0.0499(5) Uani . . 1.000
O O12C 0.4301(2) 0.22647(16) 0.61149(6) 0.0452(5) Uani . . 1.000
O O31C 1.1939(2) 0.47632(15) 0.67064(6) 0.0505(5) Uani . . 1.000
O O32C 1.3761(2) 0.52172(14) 0.60282(7) 0.0487(5) Uani . . 1.000
O O51C 1.1336(3) 0.31938(16) 0.40967(6) 0.0515(5) Uani . . 1.000
O O52C 0.8068(3) 0.21578(15) 0.38024(5) 0.0466(5) Uani . . 1.000
N N3C 1.2125(3) 0.46726(15) 0.61903(7) 0.0334(5) Uani . . 1.000
N N5C 0.9529(3) 0.27440(15) 0.41862(6) 0.0343(5) Uani . . 1.000
C C1C 0.6723(3) 0.26236(17) 0.54569(7) 0.0242(5) Uani . . 1.000
C C2C 0.8319(3) 0.34157(16) 0.59197(7) 0.0232(5) Uani . . 1.000
C C3C 1.0354(3) 0.38988(16) 0.57617(7) 0.0236(5) Uani . . 1.000
C C4C 1.0726(3) 0.36687(16) 0.52000(7) 0.0248(5) Uani . . 1.000
C C5C 0.9110(3) 0.29343(17) 0.47753(7) 0.0255(5) Uani . . 1.000
C C6C 0.7112(3) 0.23996(16) 0.48980(7) 0.0259(5) Uani . . 1.000
C C11C 0.4610(3) 0.19998(18) 0.55862(8) 0.0272(5) Uani . . 1.000
O O2D -0.25480(19) -0.09966(12) -0.01267(5) 0.0320(4) Uani . . 1.000
O O11D -0.1786(2) 0.05121(15) 0.15760(5) 0.0407(5) Uani . . 1.000
O O12D -0.2154(2) -0.12496(14) 0.08783(6) 0.0392(5) Uani . . 1.000
O O31D -0.3012(3) -0.04976(14) -0.11857(6) 0.0465(5) Uani . . 1.000
O O32D -0.2836(3) 0.15379(15) -0.13274(5) 0.0476(5) Uani . . 1.000
O O51D -0.2266(3) 0.52462(14) 0.01892(6) 0.0520(5) Uani . . 1.000
O O52D -0.1368(3) 0.50050(15) 0.10611(6) 0.0520(5) Uani . . 1.000
N N3D -0.2812(2) 0.07086(15) -0.10056(6) 0.0271(5) Uani . . 1.000
N N5D -0.1895(2) 0.45422(16) 0.05479(6) 0.0330(5) Uani . . 1.000
C C1D -0.2129(2) 0.09091(17) 0.06083(7) 0.0236(5) Uani . . 1.000
C C2D -0.2419(2) 0.02863(17) 0.00131(7) 0.0229(5) Uani . . 1.000
C C3D -0.2541(2) 0.11969(17) -0.03879(7) 0.0225(5) Uani . . 1.000
C C4D -0.2388(3) 0.25717(17) -0.02187(7) 0.0244(5) Uani . . 1.000
C C5D -0.2093(3) 0.31009(17) 0.03614(7) 0.0246(5) Uani . . 1.000
C C6D -0.1967(2) 0.22769(18) 0.07723(7) 0.0255(5) Uani . . 1.000
C C11D -0.2005(3) 0.0049(2) 0.10630(8) 0.0300(6) Uani . . 1.000
H H4A 0.20640 0.25370 0.16560 0.0270 Uiso calc R 1.000
H H11A 0.423(3) 0.355(2) 0.3248(8) 0.034(5) Uiso . . 1.000
H H12A 0.308(3) 0.217(2) 0.3255(9) 0.040(6) Uiso . . 1.000
H H21A 0.38030 0.13100 0.24020 0.0380 Uiso calc R 1.000
H H22A 0.59830 0.21040 0.28000 0.0380 Uiso calc R 1.000
H H31A 0.57780 0.26460 0.18580 0.0320 Uiso calc R 1.000
H H32A 0.60460 0.39650 0.23370 0.0320 Uiso calc R 1.000
H H41A 0.295(3) 0.280(2) 0.0779(9) 0.043(6) Uiso . . 1.000
H H42A 0.356(3) 0.416(2) 0.0597(10) 0.050(6) Uiso . . 1.000
H H51A 0.27760 0.49310 0.25170 0.0370 Uiso calc R 1.000
H H52A 0.05220 0.42450 0.21300 0.0370 Uiso calc R 1.000
H H61A 0.06650 0.35730 0.30380 0.0400 Uiso calc R 1.000
H H62A 0.03990 0.22850 0.25430 0.0400 Uiso calc R 1.000
H H4B -0.11020 -0.20610 0.33050 0.0270 Uiso calc R 1.000
H H11B -0.383(4) -0.284(2) 0.1729(10) 0.056(7) Uiso . . 1.000
H H12B -0.244(4) -0.140(3) 0.1801(10) 0.063(7) Uiso . . 1.000
H H21B -0.45650 -0.24700 0.26320 0.0410 Uiso calc R 1.000
H H22B -0.51220 -0.12860 0.23100 0.0410 Uiso calc R 1.000
H H31B -0.31580 -0.03800 0.32370 0.0340 Uiso calc R 1.000
H H32B -0.18760 0.01530 0.27530 0.0340 Uiso calc R 1.000
H H41B -0.057(4) -0.073(2) 0.4221(9) 0.048(6) Uiso . . 1.000
H H42B 0.148(3) 0.035(2) 0.4421(9) 0.036(5) Uiso . . 1.000
H H51B 0.11740 -0.09390 0.24680 0.0380 Uiso calc R 1.000
H H52B 0.17520 -0.21410 0.27740 0.0380 Uiso calc R 1.000
H H61B -0.02320 -0.29860 0.18460 0.0460 Uiso calc R 1.000
H H62B -0.14600 -0.35770 0.23270 0.0460 Uiso calc R 1.000
H H4C 1.20870 0.40150 0.51070 0.0300 Uiso calc R 1.000
H H6C 0.60260 0.18860 0.46010 0.0310 Uiso calc R 1.000
H H12C 0.584 0.292 0.635 0.061 Uiso . R 1.000
H H4D -0.24830 0.31420 -0.04960 0.0290 Uiso calc R 1.000
H H6D -0.17690 0.26600 0.11670 0.0310 Uiso calc R 1.000
H H12D -0.229 -0.131 0.0410 0.048 Uiso . R 1.000

loop_
_atom_type_symbol
_atom_type_description
_atom_type_scat_dispersion_real
_atom_type_scat_dispersion_imag
_atom_type_scat_source
C C 0.0033 0.0016 'International Tables Vol C Tables 4.2.6.8 and 6.1.1.4'
H H 0.0000 0.0000 'International Tables Vol C Tables 4.2.6.8 and 6.1.1.4'
N N 0.0061 0.0033 'International Tables Vol C Tables 4.2.6.8 and 6.1.1.4'
O O 0.0106 0.0060 'International Tables Vol C Tables 4.2.6.8 and 6.1.1.4'

loop_
_geom_angle_atom_site_label_1
_geom_angle_atom_site_label_2
_geom_angle_atom_site_label_3
_geom_angle_site_symmetry_1
_geom_angle_site_symmetry_2
_geom_angle_site_symmetry_3
_geom_angle
_geom_angle_publ_flag
C11C O12C H12C . . . 105 no
C11D O12D H12D . . . 103 no
C2A N1A C6A . . . 112.62(13) no
H11A N1A H12A . . . 106.4(18) no
C2A N1A H12A . . . 105.4(13) no
C2A N1A H11A . . . 109.0(12) no
C6A N1A H11A . . . 111.7(13) no
C6A N1A H12A . . . 111.4(12) no
H41A N41A H42A . . . 118(2) no
C41A N41A H41A . . . 123.0(14) no
C41A N41A H42A . . . 118.9(14) no
C2B N1B C6B . . . 112.62(15) no
C6B N1B H12B . . . 112.1(16) no
C2B N1B H11B . . . 106.8(16) no
H11B N1B H12B . . . 111(2) no
C6B N1B H11B . . . 109.6(15) no
C2B N1B H12B . . . 104.8(15) no
C41B N41B H42B . . . 119.1(13) no
H41B N41B H42B . . . 118.2(19) no
C41B N41B H41B . . . 122.7(13) no
O32C N3C C3C . . . 118.70(16) no
O31C N3C O32C . . . 122.24(17) no
O31C N3C C3C . . . 119.06(17) no
O51C N5C O52C . . . 123.02(16) no
O52C N5C C5C . . . 118.91(18) no
O51C N5C C5C . . . 118.07(15) no
O31D N3D O32D . . . 122.13(15) no
O31D N3D C3D . . . 119.63(14) no
O32D N3D C3D . . . 118.24(14) no
O51D N5D O52D . . . 122.75(16) no
O51D N5D C5D . . . 119.05(14) no
O52D N5D C5D . . . 118.20(15) no
N1A C2A C3A . . . 111.46(15) no
C2A C3A C4A . . . 111.45(16) no
C3A C4A C41A . . . 110.65(16) no
C3A C4A C5A . . . 108.97(14) no
C5A C4A C41A . . . 111.81(14) no
C4A C5A C6A . . . 110.43(15) no
N1A C6A C5A . . . 110.89(16) no
O41A C41A N41A . . . 122.69(17) no
N41A C41A C4A . . . 115.86(16) no
O41A C41A C4A . . . 121.44(15) no
H21A C2A H22A . . . 108.00 no
C3A C2A H22A . . . 109.00 no
C3A C2A H21A . . . 109.00 no
N1A C2A H22A . . . 109.00 no
N1A C2A H21A . . . 109.00 no
C4A C3A H31A . . . 109.00 no
C2A C3A H31A . . . 109.00 no
H31A C3A H32A . . . 108.00 no
C2A C3A H32A . . . 109.00 no
C4A C3A H32A . . . 109.00 no
C3A C4A H4A . . . 108.00 no
C5A C4A H4A . . . 108.00 no
C41A C4A H4A . . . 109.00 no
C6A C5A H51A . . . 110.00 no
C6A C5A H52A . . . 110.00 no
H51A C5A H52A . . . 108.00 no
C4A C5A H52A . . . 110.00 no
C4A C5A H51A . . . 110.00 no
C5A C6A H61A . . . 109.00 no
C5A C6A H62A . . . 109.00 no
N1A C6A H62A . . . 109.00 no
H61A C6A H62A . . . 108.00 no
N1A C6A H61A . . . 110.00 no
N1B C2B C3B . . . 111.12(16) no
C2B C3B C4B . . . 110.17(15) no
C3B C4B C5B . . . 109.12(14) no
C3B C4B C41B . . . 111.55(14) no
C5B C4B C41B . . . 111.66(16) no
C4B C5B C6B . . . 111.68(16) no
N1B C6B C5B . . . 110.62(16) no
O41B C41B C4B . . . 121.21(15) no
N41B C41B C4B . . . 116.54(16) no
O41B C41B N41B . . . 122.25(17) no
C3B C2B H21B . . . 109.00 no
N1B C2B H22B . . . 109.00 no
N1B C2B H21B . . . 109.00 no
C3B C2B H22B . . . 109.00 no
H21B C2B H22B . . . 108.00 no
C2B C3B H31B . . . 110.00 no
C4B C3B H31B . . . 110.00 no
C4B C3B H32B . . . 110.00 no
H31B C3B H32B . . . 108.00 no
C2B C3B H32B . . . 110.00 no
C5B C4B H4B . . . 108.00 no
C3B C4B H4B . . . 108.00 no
C41B C4B H4B . . . 108.00 no
H51B C5B H52B . . . 108.00 no
C4B C5B H51B . . . 109.00 no
C6B C5B H51B . . . 109.00 no
C4B C5B H52B . . . 109.00 no
C6B C5B H52B . . . 109.00 no
N1B C6B H62B . . . 110.00 no
C5B C6B H61B . . . 109.00 no
N1B C6B H61B . . . 110.00 no
C5B C6B H62B . . . 110.00 no
H61B C6B H62B . . . 108.00 no
C2C C1C C11C . . . 119.10(15) no
C6C C1C C11C . . . 118.67(16) no
C2C C1C C6C . . . 122.21(17) no
O2C C2C C3C . . . 123.32(16) no
C1C C2C C3C . . . 115.22(15) no
O2C C2C C1C . . . 121.46(17) no
N3C C3C C4C . . . 117.13(17) no
N3C C3C C2C . . . 120.84(15) no
C2C C3C C4C . . . 122.03(16) no
C3C C4C C5C . . . 119.74(17) no
N5C C5C C6C . . . 119.97(16) no
C4C C5C C6C . . . 121.54(16) no
N5C C5C C4C . . . 118.49(17) no
C1C C6C C5C . . . 119.20(16) no
O11C C11C O12C . . . 121.22(18) no
O11C C11C C1C . . . 122.32(17) no
O12C C11C C1C . . . 116.44(16) no
C5C C4C H4C . . . 120.00 no
C3C C4C H4C . . . 120.00 no
C5C C6C H6C . . . 120.00 no
C1C C6C H6C . . . 120.00 no
C2D C1D C11D . . . 119.46(15) no
C2D C1D C6D . . . 121.72(15) no
C6D C1D C11D . . . 118.82(15) no
C1D C2D C3D . . . 115.03(15) no
O2D C2D C3D . . . 124.73(15) no
O2D C2D C1D . . . 120.24(15) no
N3D C3D C2D . . . 121.03(15) no
N3D C3D C4D . . . 116.14(15) no
C2D C3D C4D . . . 122.83(15) no
C3D C4D C5D . . . 118.93(16) no
C4D C5D C6D . . . 121.24(16) no
N5D C5D C4D . . . 119.79(15) no
N5D C5D C6D . . . 118.98(15) no
C1D C6D C5D . . . 120.26(15) no
O12D C11D C1D . . . 115.85(16) no
O11D C11D O12D . . . 121.42(18) no
O11D C11D C1D . . . 122.73(18) no
C3D C4D H4D . . . 120.00 no
C5D C4D H4D . . . 121.00 no
C1D C6D H6D . . . 120.00 no
C5D C6D H6D . . . 120.00 no

loop_
_geom_bond_atom_site_label_1
_geom_bond_atom_site_label_2
_geom_bond_site_symmetry_1
_geom_bond_site_symmetry_2
_geom_bond_distance
_geom_bond_publ_flag
O41A C41A . . 1.237(2) no
O41B C41B . . 1.236(2) no
O2C C2C . . 1.284(2) no
O11C C11C . . 1.218(2) no
O12C C11C . . 1.299(2) no
O31C N3C . . 1.245(2) no
O32C N3C . . 1.234(2) no
O51C N5C . . 1.229(3) no
O52C N5C . . 1.228(2) no
O12C H12C . . 1.12 no
O2D C2D . . 1.290(2) no
O11D C11D . . 1.227(2) no
O12D C11D . . 1.318(2) no
O31D N3D . . 1.222(2) no
O32D N3D . . 1.229(2) no
O51D N5D . . 1.230(2) no
O52D N5D . . 1.229(2) no
O12D H12D . . 1.10 no
N1A C6A . . 1.494(3) no
N1A C2A . . 1.495(3) no
N41A C41A . . 1.337(2) no
N1A H12A . . 0.93(2) no
N1A H11A . . 0.91(2) no
N41A H41A . . 0.86(2) no
N41A H42A . . 0.91(2) no
N1B C6B . . 1.493(3) no
N1B C2B . . 1.497(3) no
N41B C41B . . 1.332(2) no
N1B H11B . . 0.92(2) no
N1B H12B . . 0.97(3) no
N41B H41B . . 0.90(2) no
N41B H42B . . 0.89(2) no
N3C C3C . . 1.457(2) no
N5C C5C . . 1.457(2) no
N3D C3D . . 1.464(2) no
N5D C5D . . 1.453(2) no
C2A C3A . . 1.524(3) no
C3A C4A . . 1.533(3) no
C4A C41A . . 1.519(2) no
C4A C5A . . 1.531(3) no
C5A C6A . . 1.517(3) no
C2A H22A . . 0.9900 no
C2A H21A . . 0.9900 no
C3A H31A . . 0.9900 no
C3A H32A . . 0.9900 no
C4A H4A . . 1.0000 no
C5A H52A . . 0.9900 no
C5A H51A . . 0.9900 no
C6A H61A . . 0.9900 no
C6A H62A . . 0.9900 no
C2B C3B . . 1.516(3) no
C3B C4B . . 1.532(3) no
C4B C5B . . 1.530(3) no
C4B C41B . . 1.520(2) no
C5B C6B . . 1.511(3) no
C2B H21B . . 0.9900 no
C2B H22B . . 0.9900 no
C3B H32B . . 0.9900 no
C3B H31B . . 0.9900 no
C4B H4B . . 1.0000 no
C5B H51B . . 0.9900 no
C5B H52B . . 0.9900 no
C6B H62B . . 0.9900 no
C6B H61B . . 0.9900 no
C1C C6C . . 1.382(2) no
C1C C11C . . 1.484(3) no
C1C C2C . . 1.445(2) no
C2C C3C . . 1.432(3) no
C3C C4C . . 1.385(2) no
C4C C5C . . 1.382(2) no
C5C C6C . . 1.389(3) no
C4C H4C . . 0.9500 no
C6C H6C . . 0.9500 no
C1D C11D . . 1.502(3) no
C1D C2D . . 1.443(2) no
C1D C6D . . 1.377(2) no
C2D C3D . . 1.439(2) no
C3D C4D . . 1.386(2) no
C4D C5D . . 1.387(2) no
C5D C6D . . 1.392(2) no
C4D H4D . . 0.9500 no
C6D H6D . . 0.9500 no

loop_
_geom_hbond_atom_site_label_D
_geom_hbond_atom_site_label_H
_geom_hbond_atom_site_label_A
_geom_hbond_site_symmetry_A
_geom_hbond_distance_DH
_geom_hbond_distance_HA
_geom_hbond_distance_DA
_geom_hbond_angle_DHA
_geom_hbond_publ_flag
N1A H11A O32C 2_766 0.91(2) 2.113(19) 2.980(2) 160.1(17) yes
N1A H12A O41B . 0.93(2) 1.86(2) 2.759(2) 159.7(19) yes
N1B H11B O41A 1_445 0.92(2) 1.91(2) 2.757(2) 153(2) yes
N1B H12B O11D . 0.97(3) 2.09(3) 3.039(2) 167(2) yes
N1B H12B O12D . 0.97(3) 2.26(2) 2.980(2) 131(2) yes
N41A H41A O2D 2_555 0.86(2) 2.18(2) 2.954(2) 148.8(19) yes
N41A H42A O51D 2_565 0.91(2) 2.18(2) 2.999(2) 149.0(18) yes
N41B H41B O11C 2_556 0.90(2) 2.34(2) 3.176(2) 154.9(18) yes
N41B H41B O12C 2_556 0.90(2) 2.58(2) 3.388(2) 149.5(18) yes
N41B H42B O11C . 0.89(2) 2.09(2) 2.950(2) 164.3(19) yes
O12C H12C O2C . 1.12 1.38 2.460(2) 157 yes
O12D H12D O2D . 1.10 1.37 2.4422(18) 163 yes
C4A H4A O31D 2_555 1.00 2.44 3.167(2) 129 no
C2B H22B O32D 2_455 0.99 2.50 3.252(2) 132 no
C3A H32A O31C 2_766 0.99 2.52 3.367(2) 143 no
C6B H61B O52D 1_545 0.99 2.50 3.197(2) 128 no

loop_
_geom_torsion_atom_site_label_1
_geom_torsion_atom_site_label_2
_geom_torsion_atom_site_label_3
_geom_torsion_atom_site_label_4
_geom_torsion_site_symmetry_1
_geom_torsion_site_symmetry_2
_geom_torsion_site_symmetry_3
_geom_torsion_site_symmetry_4
_geom_torsion
_geom_torsion_publ_flag
C6A N1A C2A C3A . . . . 53.7(2) no
C2A N1A C6A C5A . . . . -55.8(2) no
C6B N1B C2B C3B . . . . 56.1(2) no
C2B N1B C6B C5B . . . . -54.9(2) no
O32C N3C C3C C2C . . . . -170.75(16) no
O31C N3C C3C C2C . . . . 9.2(3) no
O31C N3C C3C C4C . . . . -171.43(16) no
O32C N3C C3C C4C . . . . 8.6(2) no
O52C N5C C5C C4C . . . . -175.98(17) no
O52C N5C C5C C6C . . . . 3.1(3) no
O51C N5C C5C C6C . . . . -177.67(17) no
O51C N5C C5C C4C . . . . 3.3(3) no
O32D N3D C3D C2D . . . . -177.65(15) no
O32D N3D C3D C4D . . . . 1.6(2) no
O31D N3D C3D C4D . . . . -178.16(17) no
O31D N3D C3D C2D . . . . 2.6(2) no
O52D N5D C5D C6D . . . . 8.6(3) no
O51D N5D C5D C6D . . . . -171.10(17) no
O51D N5D C5D C4D . . . . 9.3(3) no
O52D N5D C5D C4D . . . . -170.94(18) no
N1A C2A C3A C4A . . . . -54.19(19) no
C2A C3A C4A C41A . . . . 179.66(14) no
C2A C3A C4A C5A . . . . 56.34(18) no
C5A C4A C41A O41A . . . . 36.6(2) no
C3A C4A C41A O41A . . . . -85.1(2) no
C3A C4A C5A C6A . . . . -58.21(19) no
C3A C4A C41A N41A . . . . 93.6(2) no
C5A C4A C41A N41A . . . . -144.70(18) no
C41A C4A C5A C6A . . . . 179.16(15) no
C4A C5A C6A N1A . . . . 58.2(2) no
N1B C2B C3B C4B . . . . -57.0(2) no
C2B C3B C4B C5B . . . . 57.19(19) no
C2B C3B C4B C41B . . . . -178.97(15) no
C41B C4B C5B C6B . . . . 179.07(15) no
C3B C4B C5B C6B . . . . -57.15(19) no
C5B C4B C41B N41B . . . . -151.11(17) no
C3B C4B C41B O41B . . . . -93.6(2) no
C3B C4B C41B N41B . . . . 86.5(2) no
C5B C4B C41B O41B . . . . 28.8(2) no
C4B C5B C6B N1B . . . . 55.7(2) no
C6C C1C C2C O2C . . . . 177.56(17) no
C6C C1C C2C C3C . . . . -2.7(3) no
C11C C1C C2C C3C . . . . 175.82(16) no
C2C C1C C6C C5C . . . . 1.0(3) no
C11C C1C C2C O2C . . . . -4.0(3) no
C11C C1C C6C C5C . . . . -177.53(16) no
C2C C1C C11C O11C . . . . -178.18(18) no
C2C C1C C11C O12C . . . . 3.0(3) no
C6C C1C C11C O11C . . . . 0.4(3) no
C6C C1C C11C O12C . . . . -178.44(17) no
O2C C2C C3C N3C . . . . 1.8(3) no
O2C C2C C3C C4C . . . . -177.54(17) no
C1C C2C C3C C4C . . . . 2.7(2) no
C1C C2C C3C N3C . . . . -177.99(15) no
C2C C3C C4C C5C . . . . -1.0(3) no
N3C C3C C4C C5C . . . . 179.62(16) no
C3C C4C C5C N5C . . . . 178.15(16) no
C3C C4C C5C C6C . . . . -0.9(3) no
N5C C5C C6C C1C . . . . -178.11(16) no
C4C C5C C6C C1C . . . . 0.9(3) no
C6D C1D C2D O2D . . . . 179.44(13) no
C6D C1D C2D C3D . . . . -0.50(19) no
C11D C1D C2D O2D . . . . -0.7(2) no
C11D C1D C2D C3D . . . . 179.33(14) no
C2D C1D C6D C5D . . . . 0.4(2) no
C11D C1D C6D C5D . . . . -179.48(16) no
C2D C1D C11D O11D . . . . -179.09(16) no
C2D C1D C11D O12D . . . . 0.7(2) no
C6D C1D C11D O11D . . . . 0.8(3) no
C6D C1D C11D O12D . . . . -179.49(15) no
O2D C2D C3D N3D . . . . -0.6(2) no
O2D C2D C3D C4D . . . . -179.80(15) no
C1D C2D C3D N3D . . . . 179.38(12) no
C1D C2D C3D C4D . . . . 0.1(2) no
N3D C3D C4D C5D . . . . -178.91(16) no
C2D C3D C4D C5D . . . . 0.4(3) no
C3D C4D C5D N5D . . . . 179.03(16) no
C3D C4D C5D C6D . . . . -0.5(3) no
N5D C5D C6D C1D . . . . -179.39(14) no
C4D C5D C6D C1D . . . . 0.2(3) no
